data_4314224
loop_
_publ_author_name
'Alessia Bacchi'
'Mauro Carcelli'
'Corrado Pelizzi'
'Giancarlo Pelizzi'
'Paolo Pelagatti'
'Dominga Rogolino'
'Matteo Tegoni'
'Cristiano Viappiani'

_publ_section_title
;
 Synthesis and Spectroscopic and Structural Characterization of Two Novel
 Photoactivatable Ca2+ Compounds
;
_journal_name_full 'Inorganic Chemistry'
_journal_page_first 5871
_journal_page_last 5879
_journal_paper_doi 10.1021/ic034059t
_journal_volume 42
_journal_year 2003
_chemical_formula_sum 'C14 H23 Ca N O14'
_chemical_formula_weight 469.41
_chemical_name_systematic
;
   ?
;
_space_group_IT_number 14
_symmetry_cell_setting monoclinic
_symmetry_space_group_name_Hall '-P 2ybc'
_symmetry_space_group_name_H-M 'P 1 21/c 1'
_atom_sites_solution_hydrogens geom
_atom_sites_solution_primary direct
_atom_sites_solution_secondary difmap
_audit_creation_method SHELXL-97
_cell_angle_alpha 90.00
_cell_angle_beta 103.9610(10)
_cell_angle_gamma 90.00
_cell_formula_units_Z 4
_cell_length_a 14.0519(7)
_cell_length_b 10.4258(5)
_cell_length_c 14.3319(7)
_cell_measurement_reflns_used 276
_cell_measurement_temperature 293(2)
_cell_measurement_theta_max 18
_cell_measurement_theta_min 4
_cell_volume 2037.63(17)
_computing_structure_refinement 'SHELXL-97 (Sheldrick, 1997)'
_computing_structure_solution 'SIR97 (Altomare et al., 1997)'
_diffrn_ambient_temperature 293(2)
_diffrn_detector_area_resol_mean 8.2
_diffrn_measured_fraction_theta_full 0.999
_diffrn_measured_fraction_theta_max 0.999
_diffrn_measurement_device_type 'Bruker AXS CCD diffractometer'
_diffrn_measurement_method '\w scan'
_diffrn_radiation_monochromator graphite
_diffrn_radiation_source 'fine-focus sealed tube'
_diffrn_radiation_type MoK\a
_diffrn_radiation_wavelength 0.71069
_diffrn_reflns_av_R_equivalents 0.0344
_diffrn_reflns_av_sigmaI/netI 0.0240
_diffrn_reflns_limit_h_max 15
_diffrn_reflns_limit_h_min -15
_diffrn_reflns_limit_k_max 11
_diffrn_reflns_limit_k_min -11
_diffrn_reflns_limit_l_max 15
_diffrn_reflns_limit_l_min -15
_diffrn_reflns_number 17713
_diffrn_reflns_theta_full 23.28
_diffrn_reflns_theta_max 23.28
_diffrn_reflns_theta_min 1.49
_diffrn_standards_decay_% 0
_exptl_absorpt_coefficient_mu 0.381
_exptl_absorpt_correction_T_max 1.000
_exptl_absorpt_correction_T_min 0.852
_exptl_absorpt_correction_type 'symmetry-related measurements(SAINT-SADABS procedure)'
_exptl_crystal_colour colorless
_exptl_crystal_density_diffrn 1.530
_exptl_crystal_density_method 'not measured'
_exptl_crystal_description prism
_exptl_crystal_F_000 984
_exptl_crystal_size_max 0.9
_exptl_crystal_size_mid 0.5
_exptl_crystal_size_min 0.3
_refine_diff_density_max 0.914
_refine_diff_density_min -0.609
_refine_diff_density_rms 0.052
_refine_ls_extinction_method none
_refine_ls_goodness_of_fit_ref 1.049
_refine_ls_hydrogen_treatment mixed
_refine_ls_matrix_type full
_refine_ls_number_parameters 362
_refine_ls_number_reflns 2932
_refine_ls_number_restraints 8
_refine_ls_restrained_S_all 1.049
_refine_ls_R_factor_all 0.0507
_refine_ls_R_factor_gt 0.0379
_refine_ls_shift/su_max 0.003
_refine_ls_shift/su_mean 0.000
_refine_ls_structure_factor_coef Fsqd
_refine_ls_weighting_details 'calc w=1/[\s^2^(Fo^2^)+(0.0622P)^2^+1.0467P] where P=(Fo^2^+2Fc^2^)/3'
_refine_ls_weighting_scheme calc
_refine_ls_wR_factor_gt 0.0997
_refine_ls_wR_factor_ref 0.1068
_reflns_number_gt 2320
_reflns_number_total 2932
_reflns_threshold_expression >2sigma(I)
_cod_data_source_file ic034059t_2.cif
_cod_data_source_block Ca(2).2H2O
_cod_database_code 4314224

loop_
_symmetry_equiv_pos_as_xyz
'x, y, z'
'-x, y+1/2, -z+1/2'
'-x, -y, -z'
'x, -y-1/2, z-1/2'

loop_
_atom_site_label
_atom_site_type_symbol
_atom_site_fract_x
_atom_site_fract_y
_atom_site_fract_z
_atom_site_U_iso_or_equiv
_atom_site_adp_type
_atom_site_occupancy
_atom_site_symmetry_multiplicity
_atom_site_calc_flag
_atom_site_refinement_flags
_atom_site_disorder_assembly
_atom_site_disorder_group
Ca Ca 0.04930(4) 0.16952(5) 0.96968(4) 0.02879(19) Uani 1 1 d . . .
N N 0.4494(2) 0.0496(3) 0.8793(2) 0.0542(8) Uani 1 1 d . . .
O1 O 0.3723(3) -0.0064(3) 0.8648(4) 0.1290(17) Uani 1 1 d . . .
O2 O 0.5219(2) -0.0077(3) 0.8816(3) 0.1147(14) Uani 1 1 d . . .
O3 O 0.19431(13) 0.25850(18) 0.87942(13) 0.0331(5) Uani 1 1 d . . .
O4 O 0.10079(15) 0.03310(18) 0.85645(13) 0.0367(5) Uani 1 1 d . . .
O5 O 0.09492(16) 0.02420(19) 0.70032(13) 0.0426(5) Uani 1 1 d . . .
O6 O 0.21867(14) 0.1729(2) 1.06997(14) 0.0393(5) Uani 1 1 d . . .
O7 O 0.08942(14) -0.01229(19) 1.07627(13) 0.0345(5) Uani 1 1 d . . .
O8 O 0.19004(15) -0.0975(2) 1.20565(15) 0.0495(6) Uani 1 1 d . . .
O9 O 0.47339(18) 0.5805(2) 0.86948(17) 0.0542(6) Uani 1 1 d . . .
O10 O 0.61901(17) 0.4446(2) 0.85075(19) 0.0628(7) Uani 1 1 d . . .
O11 O 0.08139(18) 0.3918(2) 1.01575(16) 0.0473(6) Uani 1 1 d D . .
O12 O -0.04523(17) 0.2721(2) 0.83262(16) 0.0467(6) Uani 1 1 d D . .
O13 O -0.0428(2) 0.2040(2) 1.0861(2) 0.0611(7) Uani 1 1 d D . .
O14 O -0.1212(3) 0.4377(3) 1.1261(2) 0.0918(11) Uani 1 1 d D . .
C1 C 0.3720(2) 0.2603(3) 0.8988(2) 0.0325(7) Uani 1 1 d . . .
C2 C 0.3795(2) 0.3935(3) 0.8934(2) 0.0359(7) Uani 1 1 d . . .
C3 C 0.4606(2) 0.4527(3) 0.8744(2) 0.0388(7) Uani 1 1 d . . .
C4 C 0.5392(2) 0.3779(3) 0.8616(2) 0.0426(8) Uani 1 1 d . . .
C5 C 0.5319(2) 0.2476(3) 0.8620(2) 0.0429(8) Uani 1 1 d . . .
C6 C 0.4489(2) 0.1903(3) 0.8802(2) 0.0365(7) Uani 1 1 d . . .
C7 C 0.2858(2) 0.2062(3) 0.9326(2) 0.0338(7) Uani 1 1 d . . .
C8 C 0.2934(2) 0.2409(4) 1.0367(2) 0.0408(8) Uani 1 1 d . . .
C9 C 0.2539(2) 0.0618(4) 1.1236(3) 0.0441(8) Uani 1 1 d . . .
C10 C 0.1701(2) -0.0219(3) 1.1362(2) 0.0338(7) Uani 1 1 d . . .
C11 C 0.1645(2) 0.2083(3) 0.7843(2) 0.0335(7) Uani 1 1 d . . .
C12 C 0.1167(2) 0.0778(3) 0.78094(19) 0.0301(6) Uani 1 1 d . . .
C13 C 0.3964(3) 0.6619(4) 0.8810(3) 0.0570(10) Uani 1 1 d . . .
C14 C 0.7059(3) 0.3735(5) 0.8523(4) 0.0731(13) Uani 1 1 d . . .
H2 H 0.328(2) 0.442(3) 0.9035(18) 0.026(7) Uiso 1 1 d . . .
H1W H -0.059(3) 0.355(2) 0.817(3) 0.061(11) Uiso 1 1 d D . .
H3W H 0.098(2) 0.414(3) 1.0779(15) 0.060(11) Uiso 1 1 d D . .
H5 H 0.582(2) 0.199(3) 0.853(2) 0.045(9) Uiso 1 1 d . . .
H4W H 0.104(4) 0.457(4) 0.987(4) 0.16(3) Uiso 1 1 d D . .
H7 H 0.2808(19) 0.112(3) 0.9259(18) 0.025(7) Uiso 1 1 d . . .
H6W H -0.147(3) 0.440(5) 1.179(2) 0.105(17) Uiso 1 1 d D . .
H7W H -0.074(3) 0.271(3) 1.104(3) 0.094(15) Uiso 1 1 d D . .
H8W H -0.064(3) 0.132(3) 1.110(3) 0.088(14) Uiso 1 1 d D . .
H81 H 0.358(3) 0.223(3) 1.077(3) 0.059(10) Uiso 1 1 d . . .
H82 H 0.284(2) 0.335(3) 1.044(2) 0.049(9) Uiso 1 1 d . . .
H91 H 0.294(3) 0.080(3) 1.184(3) 0.052(10) Uiso 1 1 d . . .
H92 H 0.290(3) 0.010(3) 1.091(2) 0.051(10) Uiso 1 1 d . . .
H111 H 0.220(2) 0.201(3) 0.755(2) 0.038(8) Uiso 1 1 d . . .
H112 H 0.116(2) 0.264(3) 0.749(2) 0.035(8) Uiso 1 1 d . . .
H131 H 0.335(3) 0.646(4) 0.830(3) 0.067(11) Uiso 1 1 d . . .
H132 H 0.421(3) 0.744(4) 0.878(3) 0.064(11) Uiso 1 1 d . . .
H133 H 0.382(3) 0.648(4) 0.945(3) 0.077(13) Uiso 1 1 d . . .
H142 H 0.753(4) 0.432(5) 0.850(3) 0.093(15) Uiso 1 1 d . . .
H143 H 0.728(3) 0.321(5) 0.917(4) 0.096(16) Uiso 1 1 d . . .
H144 H 0.697(3) 0.318(4) 0.803(3) 0.076(14) Uiso 1 1 d . . .
H5W H -0.185(2) 0.420(5) 1.088(3) 0.100 Uiso 1 1 d D . .
H2W H -0.099(2) 0.226(4) 0.810(3) 0.079(14) Uiso 1 1 d D . .

loop_
_atom_site_aniso_label
_atom_site_aniso_U_11
_atom_site_aniso_U_22
_atom_site_aniso_U_33
_atom_site_aniso_U_23
_atom_site_aniso_U_13
_atom_site_aniso_U_12
Ca 0.0330(3) 0.0263(3) 0.0279(3) 0.0021(2) 0.0091(2) 0.0006(2)
N 0.0537(19) 0.0353(16) 0.083(2) -0.0046(14) 0.0345(16) -0.0040(15)
O1 0.109(3) 0.0423(17) 0.274(5) -0.040(2) 0.121(3) -0.0192(19)
O2 0.0611(19) 0.0462(17) 0.250(5) 0.008(2) 0.063(2) 0.0172(16)
O3 0.0317(11) 0.0322(11) 0.0346(11) -0.0048(8) 0.0064(8) -0.0007(9)
O4 0.0482(12) 0.0309(11) 0.0365(11) 0.0002(9) 0.0208(9) -0.0054(9)
O5 0.0624(14) 0.0337(11) 0.0331(11) -0.0072(9) 0.0143(10) -0.0080(10)
O6 0.0319(11) 0.0487(13) 0.0379(11) 0.0132(10) 0.0095(9) -0.0055(10)
O7 0.0289(11) 0.0379(12) 0.0351(10) 0.0073(9) 0.0046(9) -0.0019(9)
O8 0.0458(13) 0.0504(14) 0.0461(13) 0.0208(11) -0.0008(10) -0.0053(11)
O9 0.0604(15) 0.0327(13) 0.0725(16) 0.0057(11) 0.0218(12) -0.0100(11)
O10 0.0486(14) 0.0577(16) 0.0924(19) -0.0031(14) 0.0374(13) -0.0174(12)
O11 0.0688(16) 0.0369(13) 0.0392(13) -0.0027(10) 0.0189(11) -0.0101(11)
O12 0.0491(14) 0.0337(13) 0.0503(13) 0.0110(11) -0.0021(11) -0.0011(11)
O13 0.092(2) 0.0346(14) 0.0770(17) -0.0031(13) 0.0610(16) -0.0036(13)
O14 0.155(3) 0.0577(18) 0.083(2) 0.0146(17) 0.068(2) 0.030(2)
C1 0.0314(16) 0.0332(17) 0.0331(15) 0.0031(12) 0.0081(12) -0.0031(13)
C2 0.0353(17) 0.0329(17) 0.0409(17) 0.0029(14) 0.0116(13) 0.0010(14)
C3 0.0461(19) 0.0327(17) 0.0381(16) 0.0032(13) 0.0111(14) -0.0082(14)
C4 0.0391(18) 0.0466(19) 0.0461(18) -0.0021(15) 0.0178(14) -0.0121(15)
C5 0.0377(18) 0.044(2) 0.052(2) -0.0061(15) 0.0208(15) 0.0006(16)
C6 0.0395(17) 0.0322(17) 0.0392(17) -0.0017(13) 0.0119(13) -0.0031(13)
C7 0.0299(16) 0.0294(17) 0.0436(17) 0.0026(13) 0.0115(13) -0.0022(13)
C8 0.0321(18) 0.052(2) 0.0382(17) 0.0066(15) 0.0088(14) -0.0110(15)
C9 0.0332(17) 0.049(2) 0.048(2) 0.0138(17) 0.0052(16) -0.0002(16)
C10 0.0352(17) 0.0339(16) 0.0333(16) 0.0007(13) 0.0102(14) 0.0018(13)
C11 0.0374(18) 0.0339(17) 0.0305(16) 0.0006(13) 0.0108(14) -0.0033(14)
C12 0.0296(15) 0.0293(15) 0.0331(16) 0.0002(13) 0.0104(12) 0.0035(12)
C13 0.068(3) 0.034(2) 0.064(3) 0.0039(18) 0.005(2) -0.0041(19)
C14 0.045(2) 0.084(3) 0.100(4) -0.017(3) 0.037(2) -0.020(2)

loop_
_atom_type_symbol
_atom_type_description
_atom_type_scat_dispersion_real
_atom_type_scat_dispersion_imag
_atom_type_scat_source
C C 0.0033 0.0016 'International Tables Vol C Tables 4.2.6.8 and 6.1.1.4'
H H 0.0000 0.0000 'International Tables Vol C Tables 4.2.6.8 and 6.1.1.4'
N N 0.0061 0.0033 'International Tables Vol C Tables 4.2.6.8 and 6.1.1.4'
O O 0.0106 0.0060 'International Tables Vol C Tables 4.2.6.8 and 6.1.1.4'
Ca Ca 0.2262 0.3064 'International Tables Vol C Tables 4.2.6.8 and 6.1.1.4'

loop_
_geom_angle_atom_site_label_1
_geom_angle_atom_site_label_2
_geom_angle_atom_site_label_3
_geom_angle
_geom_angle_site_symmetry_1
_geom_angle_site_symmetry_3
_geom_angle_publ_flag
O12 Ca O13 102.99(10) . . ?
O12 Ca O4 84.61(8) . . ?
O13 Ca O4 150.56(8) . . ?
O12 Ca O7 152.37(8) . . ?
O13 Ca O7 75.99(8) . . ?
O4 Ca O7 84.26(7) . . ?
O12 Ca O11 79.79(8) . . ?
O13 Ca O11 76.14(8) . . ?
O4 Ca O11 133.27(7) . . ?
O7 Ca O11 125.38(8) . . ?
O12 Ca O6 138.87(8) . . ?
O13 Ca O6 101.63(9) . . ?
O4 Ca O6 89.80(7) . . ?
O7 Ca O6 66.24(6) . . ?
O11 Ca O6 74.79(8) . . ?
O12 Ca O7 80.27(7) . 3_557 ?
O13 Ca O7 76.27(8) . 3_557 ?
O4 Ca O7 77.12(7) . 3_557 ?
O7 Ca O7 72.62(7) . 3_557 ?
O11 Ca O7 141.08(8) . 3_557 ?
O6 Ca O7 137.84(7) . 3_557 ?
O12 Ca O3 77.99(7) . . ?
O13 Ca O3 148.15(8) . . ?
O4 Ca O3 61.01(6) . . ?
O7 Ca O3 117.65(6) . . ?
O11 Ca O3 72.71(7) . . ?
O6 Ca O3 63.91(6) . . ?
O7 Ca O3 134.07(6) 3_557 . ?
O12 Ca C12 69.76(8) . . ?
O13 Ca C12 163.10(9) . . ?
O4 Ca C12 19.42(7) . . ?
O7 Ca C12 103.13(7) . . ?
O11 Ca C12 116.11(8) . . ?
O6 Ca C12 93.19(7) . . ?
O7 Ca C12 87.30(7) 3_557 . ?
O3 Ca C12 47.23(6) . . ?
O12 Ca Ca 115.60(6) . 3_557 ?
O13 Ca Ca 72.70(6) . 3_557 ?
O4 Ca Ca 78.35(5) . 3_557 ?
O7 Ca Ca 37.13(5) . 3_557 ?
O11 Ca Ca 147.61(6) . 3_557 ?
O6 Ca Ca 102.93(5) . 3_557 ?
O7 Ca Ca 35.49(4) 3_557 3_557 ?
O3 Ca Ca 136.24(5) . 3_557 ?
C12 Ca Ca 96.22(5) . 3_557 ?
O2 N O1 119.7(3) . . ?
O2 N C6 121.0(3) . . ?
O1 N C6 118.7(3) . . ?
C11 O3 C7 112.8(2) . . ?
C11 O3 Ca 103.88(15) . . ?
C7 O3 Ca 106.59(15) . . ?
C12 O4 Ca 120.85(17) . . ?
C9 O6 C8 113.3(2) . . ?
C9 O6 Ca 117.92(18) . . ?
C8 O6 Ca 119.47(17) . . ?
C10 O7 Ca 122.18(18) . . ?
C10 O7 Ca 130.21(18) . 3_557 ?
Ca O7 Ca 107.38(7) . 3_557 ?
C3 O9 C13 118.1(3) . . ?
C4 O10 C14 117.4(3) . . ?
C6 C1 C2 116.2(3) . . ?
C6 C1 C7 125.9(3) . . ?
C2 C1 C7 117.7(3) . . ?
C3 C2 C1 122.2(3) . . ?
O9 C3 C2 125.4(3) . . ?
O9 C3 C4 115.0(3) . . ?
C2 C3 C4 119.5(3) . . ?
O10 C4 C5 125.2(3) . . ?
O10 C4 C3 115.4(3) . . ?
C5 C4 C3 119.5(3) . . ?
C4 C5 C6 119.8(3) . . ?
C1 C6 C5 122.6(3) . . ?
C1 C6 N 122.4(3) . . ?
C5 C6 N 115.0(3) . . ?
O3 C7 C8 105.9(2) . . ?
O3 C7 C1 111.8(2) . . ?
C8 C7 C1 110.7(2) . . ?
O6 C8 C7 109.0(2) . . ?
O6 C9 C10 111.0(3) . . ?
O8 C10 O7 126.2(3) . . ?
O8 C10 C9 115.5(3) . . ?
O7 C10 C9 118.3(3) . . ?
O3 C11 C12 112.7(2) . . ?
O4 C12 O5 125.4(3) . . ?
O4 C12 C11 118.7(2) . . ?
O5 C12 C11 116.0(2) . . ?
O4 C12 Ca 39.73(13) . . ?
O5 C12 Ca 148.32(19) . . ?
C11 C12 Ca 85.67(16) . . ?

loop_
_geom_bond_atom_site_label_1
_geom_bond_atom_site_label_2
_geom_bond_distance
_geom_bond_site_symmetry_2
_geom_bond_publ_flag
Ca O12 2.347(2) . ?
Ca O13 2.373(2) . ?
Ca O4 2.3971(19) . ?
Ca O7 2.4143(19) . ?
Ca O11 2.422(2) . ?
Ca O6 2.466(2) . ?
Ca O7 2.510(2) 3_557 ?
Ca O3 2.821(2) . ?
Ca C12 3.220(3) . ?
Ca Ca 3.9687(11) 3_557 ?
N O2 1.175(4) . ?
N O1 1.205(4) . ?
N C6 1.466(4) . ?
O3 C11 1.426(3) . ?
O3 C7 1.435(3) . ?
O4 C12 1.247(3) . ?
O5 C12 1.253(3) . ?
O6 C9 1.411(4) . ?
O6 C8 1.441(4) . ?
O7 C10 1.251(3) . ?
O7 Ca 2.510(2) 3_557 ?
O8 C10 1.246(3) . ?
O9 C3 1.349(4) . ?
O9 C13 1.416(5) . ?
O10 C4 1.360(4) . ?
O10 C14 1.425(5) . ?
C1 C6 1.383(4) . ?
C1 C2 1.396(4) . ?
C1 C7 1.517(4) . ?
C2 C3 1.379(4) . ?
C3 C4 1.401(5) . ?
C4 C5 1.362(5) . ?
C5 C6 1.391(4) . ?
C7 C8 1.513(4) . ?
C9 C10 1.511(4) . ?
C11 C12 1.513(4) . ?
